data_2013871
loop_
_publ_author_name
'Low, John N.'
'Cobo, Justo'
'Abonia, Rodrigo'
'Quiroga, Jairo'
'Glidewell, Christopher'

_publ_section_title
;
 5-Amino-3-<i>tert</i>-butyl-1-(4-nitrophenyl)-1<i>H</i>-pyrazole forms
 hydrogen-bonded sheets of alternating <i>R</i>_<b>2</b>^<b>2</b>(20)
 and <i>R</i>_<b>6</b>^<b>6</b>(32) rings
;
_journal_issue 3
_journal_name_full 'Acta Crystallographica Section C'
_journal_page_first o194
_journal_page_last o195
_journal_paper_doi 10.1107/S0108270104000678
_journal_volume 60
_journal_year 2004
_chemical_formula_iupac 'C13 H16 N4 O2'
_chemical_formula_moiety 'C13 H16 N4 O2'
_chemical_formula_sum 'C13 H16 N4 O2'
_chemical_formula_weight 260.30
_chemical_name_systematic
;
5-Amino-3-tert-butyl-1-(4-nitrophenyl)-1H-pyrazole
;
_space_group_IT_number 14
_symmetry_cell_setting monoclinic
_symmetry_space_group_name_Hall '-P 2ybc'
_symmetry_space_group_name_H-M 'P 1 21/c 1'
_atom_sites_solution_hydrogens geom
_atom_sites_solution_primary direct
_atom_sites_solution_secondary difmap
_cell_angle_alpha 90.00
_cell_angle_beta 93.4150(12)
_cell_angle_gamma 90.00
_cell_formula_units_Z 4
_cell_length_a 5.9581(2)
_cell_length_b 18.3064(11)
_cell_length_c 12.0776(7)
_cell_measurement_reflns_used 3001
_cell_measurement_temperature 120(2)
_cell_measurement_theta_max 27.47
_cell_measurement_theta_min 3.38
_cell_volume 1314.98(12)
_computing_cell_refinement 'DENZO--SMN (Otwinowski & Minor, 1997)'
_computing_data_collection 'KappaCCD Server Software (Nonius, 1997)'
_computing_data_reduction DENZO--SMN
_computing_molecular_graphics 'PLATON (Spek, 2003)'
_computing_publication_material 'SHELXL97 (Sheldrick, 1997) and PRPKAPPA (Ferguson, 1999)'
_computing_structure_refinement 'SHELXL97 (Sheldrick, 1997)'
_computing_structure_solution 'OSCAIL (McArdle, 2003) and SHELXS97 (Sheldrick, 1997)'
_diffrn_ambient_temperature 120(2)
_diffrn_measured_fraction_theta_full 0.997
_diffrn_measured_fraction_theta_max 0.997
_diffrn_measurement_device_type KappaCCD
_diffrn_measurement_method '\f scans, and \w scans with \k offsets'
_diffrn_radiation_monochromator graphite
_diffrn_radiation_source 'rotating anode'
_diffrn_radiation_type 'Mo K\a'
_diffrn_radiation_wavelength 0.71073
_diffrn_reflns_av_R_equivalents 0.0714
_diffrn_reflns_av_sigmaI/netI 0.0819
_diffrn_reflns_limit_h_max 7
_diffrn_reflns_limit_h_min -7
_diffrn_reflns_limit_k_max 21
_diffrn_reflns_limit_k_min -23
_diffrn_reflns_limit_l_max 15
_diffrn_reflns_limit_l_min -15
_diffrn_reflns_number 14938
_diffrn_reflns_theta_full 27.47
_diffrn_reflns_theta_max 27.47
_diffrn_reflns_theta_min 3.38
_diffrn_standards_decay_% negligible
_exptl_absorpt_coefficient_mu 0.092
_exptl_absorpt_correction_T_max 0.996
_exptl_absorpt_correction_T_min 0.977
_exptl_absorpt_correction_type multi-scan
_exptl_absorpt_process_details '(SORTAV; Blessing, 1995, 1997)'
_exptl_crystal_colour yellow
_exptl_crystal_density_diffrn 1.315
_exptl_crystal_density_method 'not measured'
_exptl_crystal_description lath
_exptl_crystal_F_000 552
_exptl_crystal_size_max 0.20
_exptl_crystal_size_mid 0.10
_exptl_crystal_size_min 0.04
_refine_diff_density_max 0.216
_refine_diff_density_min -0.275
_refine_ls_extinction_method none
_refine_ls_goodness_of_fit_ref 0.963
_refine_ls_hydrogen_treatment constr
_refine_ls_matrix_type full
_refine_ls_number_parameters 175
_refine_ls_number_reflns 3001
_refine_ls_number_restraints 0
_refine_ls_restrained_S_all 0.963
_refine_ls_R_factor_all 0.1176
_refine_ls_R_factor_gt 0.0515
_refine_ls_shift/su_max 0.000
_refine_ls_shift/su_mean 0.000
_refine_ls_structure_factor_coef Fsqd
_refine_ls_weighting_details 'w=1/[\s^2^(Fo^2^)+(0.0613P)^2^] where P=(Fo^2^+2Fc^2^)/3'
_refine_ls_weighting_scheme calc
_refine_ls_wR_factor_gt 0.1014
_refine_ls_wR_factor_ref 0.1239
_reflns_number_gt 1700
_reflns_number_total 3001
_reflns_threshold_expression I>2\s(I)
_cod_data_source_file sk1695.cif
_cod_data_source_block I
_cod_depositor_comments
;
The following automatic conversions were performed:

'_exptl_absorpt_correction_type' value 'Multi-scan' changed to
'multi-scan' according to
/home/saulius/struct/CIF-dictionaries/cif_core.dic dictionary named
'cif_core.dic' version 2.4.1 from 2010-06-29.

Automatic conversion script
Id: cif_fix_values 1715 2011-07-08 13:25:40Z adriana 
;
_cod_original_sg_symbol_H-M 'P 21/c'
_cod_database_code 2013871
_cod_database_fobs_code 2013871

loop_
_symmetry_equiv_pos_as_xyz
'x, y, z'
'x, -y+1/2, z+1/2'
'-x, -y, -z'
'-x, y-1/2, -z-1/2'

loop_
_atom_site_label
_atom_site_fract_x
_atom_site_fract_y
_atom_site_fract_z
_atom_site_U_iso_or_equiv
_atom_site_adp_type
_atom_site_calc_flag
_atom_site_refinement_flags
_atom_site_occupancy
_atom_site_disorder_assembly
_atom_site_disorder_group
_atom_site_type_symbol
N1 0.1283(2) 0.28405(8) 0.47981(12) 0.0220(4) Uani d . 1 . . N
N2 -0.0010(2) 0.24448(9) 0.55116(12) 0.0230(4) Uani d . 1 . . N
C3 -0.1270(3) 0.20118(10) 0.48495(16) 0.0224(4) Uani d . 1 . . C
C4 -0.0870(3) 0.21303(11) 0.37242(16) 0.0249(5) Uani d . 1 . . C
C5 0.0753(3) 0.26618(11) 0.37125(15) 0.0237(4) Uani d . 1 . . C
N5 0.1812(3) 0.29677(10) 0.28533(13) 0.0306(4) Uani d . 1 . . N
C11 0.2811(3) 0.33687(10) 0.52501(15) 0.0216(4) Uani d . 1 . . C
C12 0.4827(3) 0.35070(11) 0.47563(16) 0.0243(4) Uani d . 1 . . C
C13 0.6273(3) 0.40335(10) 0.51985(16) 0.0252(5) Uani d . 1 . . C
C14 0.5694(3) 0.44051(10) 0.61374(16) 0.0233(4) Uani d . 1 . . C
N14 0.7185(3) 0.49841(9) 0.65867(15) 0.0299(4) Uani d . 1 . . N
O141 0.8857(2) 0.51414(8) 0.60916(13) 0.0390(4) Uani d . 1 . . O
O142 0.6673(3) 0.52972(9) 0.74362(14) 0.0451(4) Uani d . 1 . . O
C15 0.3728(3) 0.42629(11) 0.66465(17) 0.0267(5) Uani d . 1 . . C
C16 0.2286(3) 0.37361(11) 0.62040(15) 0.0236(5) Uani d . 1 . . C
C31 -0.2820(3) 0.14534(10) 0.53212(16) 0.0252(5) Uani d . 1 . . C
C32 -0.1497(4) 0.07485(12) 0.5542(2) 0.0397(6) Uani d . 1 . . C
C33 -0.3742(4) 0.17272(13) 0.63963(18) 0.0373(6) Uani d . 1 . . C
C34 -0.4792(4) 0.12980(13) 0.44822(19) 0.0408(6) Uani d . 1 . . C
H4 -0.1581 0.1891 0.3100 0.030 Uiso calc R 1 . . H
H5A 0.1182 0.2843 0.2203 0.037 Uiso d R 1 . . H
H5B 0.2177 0.3433 0.2910 0.037 Uiso d R 1 . . H
H12 0.5201 0.3240 0.4119 0.029 Uiso calc R 1 . . H
H13 0.7641 0.4139 0.4865 0.030 Uiso calc R 1 . . H
H15 0.3373 0.4524 0.7293 0.032 Uiso calc R 1 . . H
H16 0.0938 0.3625 0.6551 0.028 Uiso calc R 1 . . H
H32A -0.0937 0.0568 0.4846 0.059 Uiso calc R 1 . . H
H32B -0.2480 0.0380 0.5848 0.059 Uiso calc R 1 . . H
H32C -0.0224 0.0845 0.6073 0.059 Uiso calc R 1 . . H
H33A -0.2501 0.1791 0.6958 0.056 Uiso calc R 1 . . H
H33B -0.4812 0.1370 0.6661 0.056 Uiso calc R 1 . . H
H33C -0.4505 0.2196 0.6261 0.056 Uiso calc R 1 . . H
H34A -0.5587 0.1755 0.4297 0.061 Uiso calc R 1 . . H
H34B -0.5828 0.0953 0.4805 0.061 Uiso calc R 1 . . H
H34C -0.4223 0.1087 0.3808 0.061 Uiso calc R 1 . . H

loop_
_atom_site_aniso_label
_atom_site_aniso_U_11
_atom_site_aniso_U_22
_atom_site_aniso_U_33
_atom_site_aniso_U_12
_atom_site_aniso_U_13
_atom_site_aniso_U_23
N1 0.0240(8) 0.0251(10) 0.0169(8) -0.0029(7) 0.0014(6) 0.0017(7)
N2 0.0227(8) 0.0241(10) 0.0226(9) -0.0014(7) 0.0029(6) 0.0032(7)
C3 0.0201(10) 0.0216(11) 0.0255(11) 0.0047(8) 0.0007(8) -0.0016(9)
C4 0.0256(10) 0.0273(12) 0.0217(11) -0.0007(8) 0.0005(8) -0.0045(9)
C5 0.0250(10) 0.0265(12) 0.0197(10) 0.0016(8) 0.0018(7) 0.0003(9)
N5 0.0375(10) 0.0350(11) 0.0192(9) -0.0100(8) 0.0019(7) -0.0014(8)
C11 0.0231(10) 0.0215(11) 0.0199(10) 0.0009(8) -0.0020(7) 0.0017(8)
C12 0.0243(10) 0.0248(12) 0.0238(10) 0.0029(8) 0.0017(8) 0.0000(9)
C13 0.0216(10) 0.0248(12) 0.0292(12) 0.0021(8) 0.0012(8) 0.0037(9)
C14 0.0245(10) 0.0187(11) 0.0259(11) 0.0007(8) -0.0052(8) -0.0017(9)
N14 0.0292(10) 0.0244(10) 0.0354(11) 0.0018(7) -0.0046(8) -0.0023(8)
O141 0.0293(8) 0.0360(10) 0.0518(10) -0.0064(7) 0.0038(7) -0.0028(8)
O142 0.0492(10) 0.0425(11) 0.0436(10) -0.0092(8) 0.0036(7) -0.0178(9)
C15 0.0289(11) 0.0267(12) 0.0242(11) 0.0039(9) -0.0011(8) -0.0027(9)
C16 0.0228(10) 0.0254(12) 0.0228(11) 0.0021(8) 0.0020(7) 0.0023(9)
C31 0.0264(11) 0.0219(11) 0.0276(11) -0.0012(8) 0.0037(8) 0.0008(9)
C32 0.0395(13) 0.0270(13) 0.0534(15) 0.0045(10) 0.0097(10) 0.0070(11)
C33 0.0372(12) 0.0377(14) 0.0385(13) -0.0059(10) 0.0140(10) -0.0021(11)
C34 0.0332(12) 0.0425(15) 0.0464(15) -0.0121(10) -0.0008(10) 0.0031(12)

loop_
_atom_type_symbol
_atom_type_description
_atom_type_scat_dispersion_real
_atom_type_scat_dispersion_imag
_atom_type_scat_source
C C 0.0033 0.0016 'International Tables Vol C Tables 4.2.6.8 and 6.1.1.4'
H H 0.0000 0.0000 'International Tables Vol C Tables 4.2.6.8 and 6.1.1.4'
N N 0.0061 0.0033 'International Tables Vol C Tables 4.2.6.8 and 6.1.1.4'
O O 0.0106 0.0060 'International Tables Vol C Tables 4.2.6.8 and 6.1.1.4'

loop_
_geom_angle_atom_site_label_1
_geom_angle_atom_site_label_2
_geom_angle_atom_site_label_3
_geom_angle
_geom_angle_publ_flag
C5 N1 N2 111.32(14) no
C5 N1 C11 129.70(16) no
N2 N1 C11 118.91(14) no
C3 N2 N1 104.59(15) no
N2 C3 C4 111.52(17) no
N2 C3 C31 120.89(17) no
C4 C3 C31 127.54(17) no
C5 C4 C3 106.18(16) no
C5 C4 H4 126.9 no
C3 C4 H4 126.9 no
N5 C5 N1 122.59(17) no
N5 C5 C4 130.99(18) no
N1 C5 C4 106.37(16) no
C5 N5 H5A 112.3 no
C5 N5 H5B 117.4 no
H5A N5 H5B 114.2 no
C16 C11 C12 120.66(18) no
C16 C11 N1 118.72(17) no
C12 C11 N1 120.61(17) no
C13 C12 C11 119.68(18) no
C13 C12 H12 120.2 no
C11 C12 H12 120.2 no
C12 C13 C14 118.71(18) no
C12 C13 H13 120.6 no
C14 C13 H13 120.6 no
C15 C14 C13 122.16(18) no
C15 C14 N14 118.89(18) no
C13 C14 N14 118.92(17) no
O141 N14 O142 123.13(17) no
O141 N14 C14 118.76(17) no
O142 N14 C14 118.10(17) no
C16 C15 C14 119.04(18) no
C16 C15 H15 120.5 no
C14 C15 H15 120.5 no
C15 C16 C11 119.71(18) no
C15 C16 H16 120.1 no
C11 C16 H16 120.1 no
C3 C31 C33 110.97(17) no
C3 C31 C32 108.45(15) no
C33 C31 C32 109.74(17) no
C3 C31 C34 109.75(16) no
C33 C31 C34 108.88(17) no
C32 C31 C34 109.03(18) no
C31 C32 H32A 109.5 no
C31 C32 H32B 109.5 no
H32A C32 H32B 109.5 no
C31 C32 H32C 109.5 no
H32A C32 H32C 109.5 no
H32B C32 H32C 109.5 no
C31 C33 H33A 109.5 no
C31 C33 H33B 109.5 no
H33A C33 H33B 109.5 no
C31 C33 H33C 109.5 no
H33A C33 H33C 109.5 no
H33B C33 H33C 109.5 no
C31 C34 H34A 109.5 no
C31 C34 H34B 109.5 no
H34A C34 H34B 109.5 no
C31 C34 H34C 109.5 no
H34A C34 H34C 109.5 no
H34B C34 H34C 109.5 no

loop_
_geom_bond_atom_site_label_1
_geom_bond_atom_site_label_2
_geom_bond_site_symmetry_2
_geom_bond_distance
_geom_bond_publ_flag
N1 N2 . 1.393(2) y
N2 C3 . 1.327(2) y
C3 C4 . 1.411(3) y
C4 C5 . 1.373(3) y
C5 N1 . 1.370(2) y
N1 C11 . 1.415(2) y
C3 C31 . 1.512(3) no
C4 H4 . 0.95 no
C5 N5 . 1.366(2) y
N5 H5A . 0.88 no
N5 H5B . 0.88 no
C11 C16 . 1.386(3) no
C11 C12 . 1.396(3) no
C12 C13 . 1.379(3) no
C12 H12 . 0.95 no
C13 C14 . 1.384(3) no
C13 H13 . 0.95 no
C14 C15 . 1.380(3) no
C14 N14 . 1.466(2) y
N14 O141 . 1.226(2) y
N14 O142 . 1.229(2) y
C15 C16 . 1.378(3) no
C15 H15 . 0.95 no
C16 H16 . 0.95 no
C31 C33 . 1.524(3) no
C31 C32 . 1.527(3) no
C31 C34 . 1.532(3) no
C32 H32A . 0.98 no
C32 H32B . 0.98 no
C32 H32C . 0.98 no
C33 H33A . 0.98 no
C33 H33B . 0.98 no
C33 H33C . 0.98 no
C34 H34A . 0.98 no
C34 H34B . 0.98 no
C34 H34C . 0.98 no

loop_
_geom_hbond_atom_site_label_D
_geom_hbond_atom_site_label_H
_geom_hbond_atom_site_label_A
_geom_hbond_site_symmetry_A
_geom_hbond_distance_DH
_geom_hbond_distance_HA
_geom_hbond_distance_DA
_geom_hbond_angle_DHA
_geom_hbond_publ_flag
N5 H5A N2 2_554 0.88 2.19 3.063(2) 173 y
N5 H5B O142 3_666 0.88 2.47 3.326(2) 166 y

loop_
_geom_torsion_atom_site_label_1
_geom_torsion_atom_site_label_2
_geom_torsion_atom_site_label_3
_geom_torsion_atom_site_label_4
_geom_torsion
_geom_torsion_publ_flag
C5 N1 N2 C3 1.83(19) no
C11 N1 N2 C3 179.06(15) no
N1 N2 C3 C4 -1.56(19) no
N1 N2 C3 C31 175.96(15) no
N2 C3 C4 C5 0.8(2) no
C31 C3 C4 C5 -176.55(17) no
N2 N1 C5 N5 -179.03(17) no
C11 N1 C5 N5 4.1(3) no
N2 N1 C5 C4 -1.4(2) no
C11 N1 C5 C4 -178.24(17) no
C3 C4 C5 N5 177.8(2) no
C3 C4 C5 N1 0.4(2) no
C5 N1 C11 C16 145.19(19) no
N2 N1 C11 C16 -31.5(2) no
N2 N1 C11 C12 147.35(17) y
C5 N1 C11 C12 -36.0(3) y
C16 C11 C12 C13 -2.4(3) no
N1 C11 C12 C13 178.82(16) no
C11 C12 C13 C14 1.0(3) no
C12 C13 C14 C15 0.4(3) no
C12 C13 C14 N14 -177.76(16) no
C15 C14 N14 O141 -175.34(17) no
C13 C14 N14 O141 2.8(3) y
C15 C14 N14 O142 3.5(3) no
C13 C14 N14 O142 -178.3(2) y
C13 C14 C15 C16 -0.3(3) no
N14 C14 C15 C16 177.82(17) no
C14 C15 C16 C11 -1.1(3) no
C12 C11 C16 C15 2.5(3) no
N1 C11 C16 C15 -178.74(16) no
N2 C3 C31 C33 32.8(2) no
C4 C3 C31 C33 -150.16(19) no
N2 C3 C31 C32 -87.9(2) no
C4 C3 C31 C32 89.2(2) no
N2 C3 C31 C34 153.14(18) no
C4 C3 C31 C34 -29.8(3) no

loop_
_cod_related_entry_id
_cod_related_entry_database
_cod_related_entry_code
1 ChemSpider 1092090
